data_7045395
loop_
_publ_author_name
'Akhtar, Muhammad Nadeem'
'Lan, Yanhua'
'AlDamen, Murad A.'
'Zheng, Yan-Zhen'
'Anson, Christopher E.'
'Powell, Annie K.'

_publ_section_title
;
 Effect of ligand substitution on the SMM properties of three
 isostructural families of double-cubane Mn<sub>4</sub>Ln<sub>2</sub>
 coordination clusters.
;
_journal_issue 10
_journal_name_full 'Dalton transactions (Cambridge, England : 2003)'
_journal_page_first 3485
_journal_page_last 3495
_journal_paper_doi 10.1039/c7dt04304j
_journal_volume 47
_journal_year 2018
_chemical_formula_moiety 'C60 H116 Mn4 N4 O26 Tb2, 2(C2 H3 N), C7 H8, H2 O'
_chemical_formula_sum 'C71 H132 Mn4 N6 O27 Tb2'
_chemical_formula_weight 2039.42
_space_group_crystal_system monoclinic
_space_group_IT_number 15
_space_group_name_Hall '-C 2yc'
_space_group_name_H-M_alt 'C 1 2/c 1'
_symmetry_space_group_name_Hall '-C 2yc'
_symmetry_space_group_name_H-M 'C 1 2/c 1'
_atom_sites_solution_hydrogens geom
_atom_sites_solution_primary direct
_atom_sites_solution_secondary difmap
_audit_creation_date 2018-01-11
_audit_creation_method
;
Olex2 1.2
(compiled 2017.08.10 svn.r3458 for OlexSys, GUI svn.r5381)
;
_audit_update_record
;
2018-01-12 deposited with the CCDC.
2018-01-24 downloaded from the CCDC.
;
_cell_angle_alpha 90
_cell_angle_beta 92.776(1)
_cell_angle_gamma 90
_cell_formula_units_Z 4
_cell_length_a 27.154(2)
_cell_length_b 14.4968(13)
_cell_length_c 21.8243(19)
_cell_measurement_reflns_used 19732
_cell_measurement_temperature 100(2)
_cell_measurement_theta_max 28.13
_cell_measurement_theta_min 2.43
_cell_volume 8581.0(12)
_computing_cell_refinement 'SAINT v6.45A (Bruker, 2003)'
_computing_data_collection 'SMART-NT 5.6 (Bruker AXS Inc., 2000)'
_computing_data_reduction 'SAINT v6.45A (Bruker, 2003)'
_computing_molecular_graphics 'Olex2 (Dolomanov et al., 2009)'
_computing_publication_material 'Olex2 (Dolomanov et al., 2009)'
_computing_structure_refinement 'ShelXL (Sheldrick, 2015)'
_computing_structure_solution 'SHELXS (Sheldrick, 2003)'
_diffrn_ambient_temperature 100.15
_diffrn_detector_area_resol_mean 8
_diffrn_measured_fraction_theta_full 0.998
_diffrn_measured_fraction_theta_max 0.924
_diffrn_measurement_device_type 'Bruker SMART APEX CCD area detector'
_diffrn_measurement_method '\w scans'
_diffrn_radiation_monochromator graphite
_diffrn_radiation_type MoK\a
_diffrn_radiation_wavelength 0.71073
_diffrn_reflns_av_R_equivalents 0.0197
_diffrn_reflns_av_unetI/netI 0.0210
_diffrn_reflns_Laue_measured_fraction_full 0.998
_diffrn_reflns_Laue_measured_fraction_max 0.924
_diffrn_reflns_limit_h_max 34
_diffrn_reflns_limit_h_min -33
_diffrn_reflns_limit_k_max 19
_diffrn_reflns_limit_k_min -18
_diffrn_reflns_limit_l_max 27
_diffrn_reflns_limit_l_min -25
_diffrn_reflns_number 27332
_diffrn_reflns_point_group_measured_fraction_full 0.998
_diffrn_reflns_point_group_measured_fraction_max 0.924
_diffrn_reflns_theta_full 25.242
_diffrn_reflns_theta_max 28.195
_diffrn_reflns_theta_min 1.868
_diffrn_source 'rotating anode'
_exptl_absorpt_coefficient_mu 2.274
_exptl_absorpt_correction_T_max 0.712
_exptl_absorpt_correction_T_min 0.577
_exptl_absorpt_correction_type multi-scan
_exptl_absorpt_process_details
;
SADABS v.2.10 (Bruker,2003) was used for absorption correction.
R(int) was 0.0380 before and 0.0207 after correction.
The Ratio of minimum to maximum transmission is 0.8103.
The \l/2 correction factor is 0.0015.
;
_exptl_crystal_colour orange
_exptl_crystal_colour_primary orange
_exptl_crystal_density_diffrn 1.579
_exptl_crystal_description block
_exptl_crystal_F_000 4184
_exptl_crystal_size_max 0.28
_exptl_crystal_size_mid 0.24
_exptl_crystal_size_min 0.16
_refine_diff_density_max 1.275
_refine_diff_density_min -0.720
_refine_diff_density_rms 0.090
_refine_ls_extinction_method none
_refine_ls_goodness_of_fit_ref 1.059
_refine_ls_hydrogen_treatment constr
_refine_ls_matrix_type full
_refine_ls_number_parameters 659
_refine_ls_number_reflns 9762
_refine_ls_number_restraints 392
_refine_ls_restrained_S_all 1.055
_refine_ls_R_factor_all 0.0335
_refine_ls_R_factor_gt 0.0307
_refine_ls_shift/su_max 0.005
_refine_ls_shift/su_mean 0.000
_refine_ls_structure_factor_coef Fsqd
_refine_ls_weighting_details 'w=1/[\s^2^(Fo^2^)+(0.0293P)^2^+33.9966P] where P=(Fo^2^+2Fc^2^)/3'
_refine_ls_weighting_scheme calc
_refine_ls_wR_factor_gt 0.0719
_refine_ls_wR_factor_ref 0.0736
_reflns_Friedel_coverage 0.000
_reflns_number_gt 9053
_reflns_number_total 9762
_reflns_threshold_expression 'I > 2\s(I)'
_cod_data_source_file c7dt04304j2.cif
_cod_data_source_block 22-mn4tb2
_cod_depositor_comments 'Adding full bibliography for 7045382--7045403.cif.'
_cod_original_cell_volume 8581.1(13)
_cod_database_code 7045395
_shelx_shelxl_version_number 2017/1
_shelx_space_group_comment
;
The symmetry employed for this shelxl refinement is uniquely defined
by the following loop, which should always be used as a source of
symmetry information in preference to the above space-group names.
They are only intended as comments.
;
_shelx_estimated_absorpt_t_max 0.712
_shelx_estimated_absorpt_t_min 0.569
_olex2_refinement_description
;
1. Fixed Uiso
 At 1.2 times of:
  All C(H) groups, All C(H,H) groups, All C(H,H,H,H) groups, All O(H) groups
 At 1.5 times of:
  All C(H,H,H) groups, All C(H,H,H,H,H,H) groups
2. Restrained distances
 C25A-C22A \\sim C24A-C22A \\sim C23A-C22A
 with sigma of 0.02
 C23B-C22B \\sim C24B-C22B \\sim C25B-C22B
 with sigma of 0.02
 N2B-C7 \\sim N2A-C7 \\sim N2A-C2A \\sim N2B-C2B \\sim N2A-C9A \\sim N2B-C9B
 with sigma of 0.02
 C9A-C10A \\sim C9B-C10B
 with sigma of 0.02
 O5A-C10A \\sim O5B-C10B
 with sigma of 0.02
 C2A-C1A \\sim C2B-C1B
 with sigma of 0.02
 N1A-C3 \\sim N1B-C3 \\sim N1B-C1B \\sim N1A-C1A \\sim N1B-C5B \\sim N1A-C5A
\\sim C6B-C5B \\sim C6A-C5A
 with sigma of 0.02
 O3B-C6B \\sim O3A-C6A
 with sigma of 0.02
3. Uiso/Uaniso restraints and constraints
Uanis(C32A) = Uanis(C32B)
4. Rigid body (RIGU) restrains
 C41, C42, C43, C44, C45
 with sigma for 1-2 distances of 0.004 and sigma for 1-3 distances of 0.004
 C21, C22A, C22B, C25B, C23A, C23B, C25A, C24B, C24A
 with sigma for 1-2 distances of 0.004 and sigma for 1-3 distances of 0.004
 C18A, C17, C20A, C19A
 with sigma for 1-2 distances of 0.004 and sigma for 1-3 distances of 0.004
 N31B, C31B, C32B
 with sigma for 1-2 distances of 0.004 and sigma for 1-3 distances of 0.004
 N31A, C31A, C32A
 with sigma for 1-2 distances of 0.004 and sigma for 1-3 distances of 0.004
 O3B, O3A, Mn2, C6A, C6B, C5A, C5B, N1A, N1B, C3, C1A, C1B, C2A, C2B, N2A, N2B,
  C7, C9A, C10A, C10B, O5B, O5A
 with sigma for 1-2 distances of 0.004 and sigma for 1-3 distances of 0.004
5. Others
 Fixed Sof: N1A(0.47) C1A(0.47) H1AA(0.47) H1AB(0.47) C2A(0.47) H2AA(0.47)
 H2AB(0.47) N2A(0.47) N1B(0.53) C1B(0.53) H1BA(0.53) H1BB(0.53) C2B(0.53)
 H2BA(0.53) H2BB(0.53) N2B(0.53) H3AA(0.47) H3AB(0.47) H3BC(0.53) H3BD(0.53)
 C5A(0.47) H5AA(0.47) H5AB(0.47) C6A(0.47) H6AA(0.47) H6AB(0.47) O3A(0.47)
 H3A(0.47) C5B(0.53) H5BA(0.53) H5BB(0.53) C6B(0.53) H6BA(0.53) H6BB(0.53)
 O3B(0.53) H3B(0.53) H7AA(0.47) H7AB(0.47) H7BC(0.53) H7BD(0.53) C9A(0.47)
 H9AA(0.47) H9AB(0.47) C10A(0.47) H10A(0.47) H10B(0.47) O5A(0.47) H5A(0.47)
 C9B(0.53) H9BA(0.53) H9BB(0.53) C10B(0.53) H10C(0.53) H10D(0.53) O5B(0.53)
 H5B(0.53) C18A(0.62) H18A(0.62) H18B(0.62) H18C(0.62) C19A(0.62) H19A(0.62)
 H19B(0.62) H19C(0.62) C20A(0.62) H20A(0.62) H20B(0.62) H20C(0.62) C18B(0.38)
 H18D(0.38) H18E(0.38) H18F(0.38) C19B(0.38) H19D(0.38) H19E(0.38) H19F(0.38)
 C20B(0.38) H20D(0.38) H20E(0.38) H20F(0.38) C22A(0.5) C23A(0.5) H23A(0.5)
 H23B(0.5) H23C(0.5) C24A(0.5) H24A(0.5) H24B(0.5) H24C(0.5) C25A(0.5)
 H25A(0.5) H25B(0.5) H25C(0.5) C22B(0.5) C23B(0.5) H23D(0.5) H23E(0.5)
 H23F(0.5) C24B(0.5) H24D(0.5) H24E(0.5) H24F(0.5) C25B(0.5) H25D(0.5)
 H25E(0.5) H25F(0.5) C27A(0.5) H28A(0.5) H28B(0.5) H28C(0.5) H28D(0.5)
 H28E(0.5) H28F(0.5) C29A(0.5) H29A(0.5) H29B(0.5) H29C(0.5) C30A(0.5)
 H30A(0.5) H30B(0.5) H30C(0.5) C27B(0.5) C29B(0.5) H29D(0.5) H29E(0.5)
 H29F(0.5) C30B(0.5) H30D(0.5) H30E(0.5) H30F(0.5) N31A(0.5) C31A(0.5)
 C32A(0.5) H32A(0.5) H32B(0.5) H32C(0.5) N31B(0.5) C31B(0.5) C32B(0.5)
 H32D(0.5) H32E(0.5) H32F(0.5) H42(0.5) C45(0.5) H45A(0.5) H45B(0.5) H45C(0.5)
 O51B(0.5)
6.a Secondary CH2 refined with riding coordinates:
 C1A(H1AA,H1AB), C2A(H2AA,H2AB), C1B(H1BA,H1BB), C2B(H2BA,H2BB), C3(H3AA,H3AB),
  C3(H3BC,H3BD), C4(H4A,H4B), C5A(H5AA,H5AB), C6A(H6AA,H6AB), C5B(H5BA,H5BB),
 C6B(H6BA,H6BB), C7(H7AA,H7AB), C7(H7BC,H7BD), C8(H8A,H8B), C9A(H9AA,H9AB),
 C10A(H10A,H10B), C9B(H9BA,H9BB), C10B(H10C,H10D)
6.b Me refined with riding coordinates:
 C13(H13A,H13B,H13C), C14(H14A,H14B,H14C), C15(H15A,H15B,H15C), C18A(H18A,H18B,
 H18C), C19A(H19A,H19B,H19C), C20A(H20A,H20B,H20C), C18B(H18D,H18E,H18F),
 C19B(H19D,H19E,H19F), C20B(H20D,H20E,H20F), C23A(H23A,H23B,H23C), C24A(H24A,
 H24B,H24C), C25A(H25A,H25B,H25C), C23B(H23D,H23E,H23F), C24B(H24D,H24E,H24F),
 C25B(H25D,H25E,H25F), C28(H28A,H28B,H28C), C28(H28D,H28E,H28F), C29A(H29A,H29B,
 H29C), C30A(H30A,H30B,H30C), C29B(H29D,H29E,H29F), C30B(H30D,H30E,H30F),
 C45(H45A,H45B,H45C)
6.c Aromatic/amide H refined with riding coordinates:
 O3A(H3A), O3B(H3B), O5A(H5A), O5B(H5B), C41(H41), C42(H42), C43(H43), C44(H44)
6.d Idealised Me refined as rotating group:
 C32A(H32A,H32B,H32C), C32B(H32D,H32E,H32F)
;
_olex2_submission_special_instructions 'No special instructions were received'

loop_
_space_group_symop_operation_xyz
'x, y, z'
'-x, y, -z+1/2'
'x+1/2, y+1/2, z'
'-x+1/2, y+1/2, -z+1/2'
'-x, -y, -z'
'x, -y, z-1/2'
'-x+1/2, -y+1/2, -z'
'x+1/2, -y+1/2, z-1/2'

loop_
_atom_site_label
_atom_site_type_symbol
_atom_site_fract_x
_atom_site_fract_y
_atom_site_fract_z
_atom_site_U_iso_or_equiv
_atom_site_adp_type
_atom_site_occupancy
_atom_site_site_symmetry_order
_atom_site_calc_flag
_atom_site_refinement_flags_posn
_atom_site_refinement_flags_adp
_atom_site_refinement_flags_occupancy
_atom_site_disorder_assembly
_atom_site_disorder_group
Tb1 Tb 0.18117(2) 0.26258(2) 0.60558(2) 0.01993(5) Uani 1 1 d . . . . .
Mn1 Mn 0.24609(2) 0.15073(3) 0.50114(2) 0.01747(8) Uani 1 1 d . . . . .
Mn2 Mn 0.31936(2) 0.24360(3) 0.59939(2) 0.02754(10) Uani 1 1 d . U . . .
O1 O 0.29552(6) 0.24354(11) 0.49709(8) 0.0165(3) Uani 1 1 d . . . . .
N1A N 0.34172(18) 0.1235(4) 0.6736(2) 0.0208(10) Uani 0.47 1 d D U . A 1
C1A C 0.3695(2) 0.1683(4) 0.7259(3) 0.0268(12) Uani 0.47 1 d D U . A 1
H1AA H 0.404314 0.176509 0.715385 0.032 Uiso 0.47 1 calc R . . A 1
H1AB H 0.369072 0.127547 0.762291 0.032 Uiso 0.47 1 calc R . . A 1
C2A C 0.3482(4) 0.2606(6) 0.7416(4) 0.0284(19) Uani 0.47 1 d D U . A 1
H2AA H 0.315676 0.250809 0.759230 0.034 Uiso 0.47 1 calc R . . A 1
H2AB H 0.369990 0.290161 0.773576 0.034 Uiso 0.47 1 calc R . . A 1
N2A N 0.3419(2) 0.3241(4) 0.6890(3) 0.0234(12) Uani 0.47 1 d D U . A 1
N1B N 0.33152(17) 0.1635(4) 0.6932(2) 0.0257(9) Uani 0.53 1 d D U . A 2
C1B C 0.3399(4) 0.2281(6) 0.7454(4) 0.0316(18) Uani 0.53 1 d D U . A 2
H1BA H 0.357194 0.195135 0.779910 0.038 Uiso 0.53 1 calc R . . A 2
H1BB H 0.307692 0.249239 0.759505 0.038 Uiso 0.53 1 calc R . . A 2
C2B C 0.3700(2) 0.3105(4) 0.7284(2) 0.0286(11) Uani 0.53 1 d D U . A 2
H2BA H 0.372155 0.354062 0.763362 0.034 Uiso 0.53 1 calc R . . A 2
H2BB H 0.403833 0.290271 0.720170 0.034 Uiso 0.53 1 calc R . . A 2
N2B N 0.34852(18) 0.3585(4) 0.6739(2) 0.0227(11) Uani 0.53 1 d D U . A 2
C3 C 0.28992(13) 0.0971(3) 0.69563(15) 0.0451(9) Uani 1 1 d D U . . .
H3AA H 0.291921 0.042001 0.722386 0.054 Uiso 0.47 1 calc R . . A 1
H3AB H 0.275501 0.148699 0.718508 0.054 Uiso 0.47 1 calc R . . A 1
H3BC H 0.267263 0.120220 0.726355 0.054 Uiso 0.53 1 calc R . . A 2
H3BD H 0.303487 0.037791 0.711236 0.054 Uiso 0.53 1 calc R . . A 2
C4 C 0.25935(11) 0.0772(2) 0.63689(13) 0.0286(6) Uani 1 1 d . . . . .
H4A H 0.276140 0.030042 0.612571 0.034 Uiso 1 1 calc R . . . .
H4B H 0.226745 0.052561 0.647098 0.034 Uiso 1 1 calc R . . . .
O2 O 0.25295(7) 0.15957(13) 0.60167(8) 0.0223(4) Uani 1 1 d . . . . .
C5A C 0.3738(2) 0.0504(4) 0.6490(3) 0.0247(13) Uani 0.47 1 d D U . A 1
H5AA H 0.353004 0.000523 0.630740 0.030 Uiso 0.47 1 calc R . . A 1
H5AB H 0.394684 0.023657 0.682977 0.030 Uiso 0.47 1 calc R . . A 1
C6A C 0.4064(2) 0.0897(4) 0.6007(3) 0.0247(12) Uani 0.47 1 d D U . A 1
H6AA H 0.427567 0.139741 0.618166 0.030 Uiso 0.47 1 calc R . . A 1
H6AB H 0.427688 0.041052 0.584294 0.030 Uiso 0.47 1 calc R . . A 1
O3A O 0.37268(16) 0.1247(3) 0.5536(2) 0.0238(9) Uani 0.47 1 d D U . A 1
H3A H 0.370981 0.105611 0.511879 0.029 Uiso 0.47 1 calc R . . A 1
C5B C 0.3759(2) 0.1057(4) 0.6867(2) 0.0320(12) Uani 0.53 1 d D U . A 2
H5BA H 0.373759 0.051123 0.713712 0.038 Uiso 0.53 1 calc R . . A 2
H5BB H 0.405373 0.141470 0.700720 0.038 Uiso 0.53 1 calc R . . A 2
C6B C 0.3824(3) 0.0735(5) 0.6222(3) 0.0320(13) Uani 0.53 1 d D U . A 2
H6BA H 0.414764 0.042870 0.619099 0.038 Uiso 0.53 1 calc R . . A 2
H6BB H 0.356162 0.028940 0.609571 0.038 Uiso 0.53 1 calc R . . A 2
O3B O 0.37948(16) 0.1537(3) 0.5836(2) 0.0317(9) Uani 0.53 1 d D U . A 2
H3B H 0.402617 0.165774 0.553294 0.038 Uiso 0.53 1 calc R . . A 2
C7 C 0.30241(11) 0.4009(3) 0.69246(14) 0.0372(8) Uani 1 1 d D U . . .
H7AA H 0.278567 0.381718 0.722915 0.045 Uiso 0.47 1 calc R . . A 1
H7AB H 0.318965 0.457406 0.708477 0.045 Uiso 0.47 1 calc R . . A 1
H7BC H 0.309451 0.456695 0.717530 0.045 Uiso 0.53 1 calc R . . A 2
H7BD H 0.283517 0.356911 0.716865 0.045 Uiso 0.53 1 calc R . . A 2
C8 C 0.27341(11) 0.4261(2) 0.63337(13) 0.0289(6) Uani 1 1 d . . . . .
H8A H 0.243078 0.459793 0.643206 0.035 Uiso 1 1 calc R . . . .
H8B H 0.293527 0.467042 0.608244 0.035 Uiso 1 1 calc R . . . .
O4 O 0.26063(7) 0.34465(13) 0.59953(8) 0.0235(4) Uani 1 1 d . . . . .
C9A C 0.3897(3) 0.3696(5) 0.6788(3) 0.0354(14) Uani 0.47 1 d D U . A 1
H9AA H 0.416458 0.329924 0.696418 0.042 Uiso 0.47 1 calc R . . A 1
H9AB H 0.390842 0.428467 0.701865 0.042 Uiso 0.47 1 calc R . . A 1
C10A C 0.4000(4) 0.3896(6) 0.6136(4) 0.0361(19) Uani 0.47 1 d D U . A 1
H10A H 0.380222 0.443170 0.598744 0.043 Uiso 0.47 1 calc R . . A 1
H10B H 0.435350 0.404937 0.610328 0.043 Uiso 0.47 1 calc R . . A 1
O5A O 0.3879(2) 0.3112(4) 0.5774(3) 0.0349(13) Uani 0.47 1 d D U . A 1
H5A H 0.408106 0.289672 0.546035 0.042 Uiso 0.47 1 calc R . . A 1
C9B C 0.38635(19) 0.4202(4) 0.6496(3) 0.0261(11) Uani 0.53 1 d D . . A 2
H9BA H 0.408159 0.443845 0.683686 0.031 Uiso 0.53 1 calc R . . A 2
H9BB H 0.370284 0.473447 0.628432 0.031 Uiso 0.53 1 calc R . . A 2
C10B C 0.4170(2) 0.3654(6) 0.6041(4) 0.0330(18) Uani 0.53 1 d D U . A 2
H10C H 0.443539 0.403940 0.588048 0.040 Uiso 0.53 1 calc R . . A 2
H10D H 0.431699 0.309616 0.623682 0.040 Uiso 0.53 1 calc R . . A 2
O5B O 0.38083(17) 0.3412(3) 0.5561(2) 0.0213(9) Uani 0.53 1 d D U . A 2
H5B H 0.381169 0.360459 0.514478 0.026 Uiso 0.53 1 calc R . . A 2
O6 O 0.19365(8) 0.05692(14) 0.50639(10) 0.0320(5) Uani 1 1 d . . . . .
O7 O 0.14910(7) 0.11424(14) 0.58059(9) 0.0256(4) Uani 1 1 d . . . . .
C11 C 0.15930(10) 0.05246(18) 0.54349(12) 0.0209(5) Uani 1 1 d . . . . .
C12 C 0.12934(11) -0.03751(19) 0.54473(14) 0.0284(6) Uani 1 1 d . . . . .
C13 C 0.13987(13) -0.0998(2) 0.49082(16) 0.0398(8) Uani 1 1 d . . . . .
H13A H 0.175096 -0.114727 0.491860 0.060 Uiso 1 1 calc R . . . .
H13B H 0.120678 -0.156748 0.493513 0.060 Uiso 1 1 calc R . . . .
H13C H 0.130624 -0.067936 0.452351 0.060 Uiso 1 1 calc R . . . .
C14 C 0.07416(12) -0.0138(2) 0.5434(2) 0.0463(9) Uani 1 1 d . . . . .
H14A H 0.067544 0.026339 0.578190 0.069 Uiso 1 1 calc R . . . .
H14B H 0.064841 0.018158 0.504978 0.069 Uiso 1 1 calc R . . . .
H14C H 0.054896 -0.070654 0.546139 0.069 Uiso 1 1 calc R . . . .
C15 C 0.14486(15) -0.0870(2) 0.60488(17) 0.0454(9) Uani 1 1 d . . . . .
H15A H 0.138121 -0.047013 0.639723 0.068 Uiso 1 1 calc R . . . .
H15B H 0.126176 -0.144473 0.607929 0.068 Uiso 1 1 calc R . . . .
H15C H 0.180190 -0.100918 0.605360 0.068 Uiso 1 1 calc R . . . .
O8 O 0.29035(9) 0.04314(14) 0.49698(10) 0.0350(5) Uani 1 1 d . . . . .
O9 O 0.33672(7) 0.08060(14) 0.41930(8) 0.0261(4) Uani 1 1 d . . . . .
C16 C 0.32031(10) 0.02416(19) 0.45597(12) 0.0232(5) Uani 1 1 d . . . . .
C17 C 0.33603(13) -0.0773(2) 0.45238(14) 0.0366(7) Uani 1 1 d . U . . .
C18A C 0.3694(3) -0.1045(4) 0.5071(4) 0.059(2) Uani 0.62 1 d . U . B 1
H18A H 0.355808 -0.080690 0.544717 0.089 Uiso 0.62 1 calc R . . B 1
H18B H 0.371674 -0.171894 0.509370 0.089 Uiso 0.62 1 calc R . . B 1
H18C H 0.402343 -0.078511 0.502462 0.089 Uiso 0.62 1 calc R . . B 1
C19A C 0.2862(2) -0.1393(4) 0.4664(3) 0.0496(15) Uani 0.62 1 d . U . B 1
H19A H 0.275338 -0.124458 0.507449 0.074 Uiso 0.62 1 calc R . . B 1
H19B H 0.259769 -0.124730 0.435782 0.074 Uiso 0.62 1 calc R . . B 1
H19C H 0.294171 -0.205091 0.464307 0.074 Uiso 0.62 1 calc R . . B 1
C20A C 0.3485(4) -0.1047(5) 0.3914(3) 0.094(4) Uani 0.62 1 d . U . B 1
H20A H 0.323279 -0.081804 0.361534 0.141 Uiso 0.62 1 calc R . . B 1
H20B H 0.380605 -0.078791 0.382235 0.141 Uiso 0.62 1 calc R . . B 1
H20C H 0.349936 -0.172174 0.389143 0.141 Uiso 0.62 1 calc R . . B 1
C18B C 0.3449(4) -0.1151(8) 0.5104(5) 0.047(3) Uiso 0.38 1 d . . . B 2
H18D H 0.367046 -0.074500 0.534786 0.071 Uiso 0.38 1 calc R . . B 2
H18E H 0.313701 -0.121654 0.530647 0.071 Uiso 0.38 1 calc R . . B 2
H18F H 0.360323 -0.175863 0.506563 0.071 Uiso 0.38 1 calc R . . B 2
C19B C 0.3045(4) -0.1262(8) 0.4095(6) 0.059(3) Uiso 0.38 1 d . . . B 2
H19D H 0.301532 -0.091855 0.370865 0.088 Uiso 0.38 1 calc R . . B 2
H19E H 0.318437 -0.187339 0.402097 0.088 Uiso 0.38 1 calc R . . B 2
H19F H 0.271814 -0.133130 0.426182 0.088 Uiso 0.38 1 calc R . . B 2
C20B C 0.3925(4) -0.0692(8) 0.4226(5) 0.055(3) Uiso 0.38 1 d . . . B 2
H20D H 0.389112 -0.042759 0.381320 0.082 Uiso 0.38 1 calc R . . B 2
H20E H 0.413666 -0.029302 0.448874 0.082 Uiso 0.38 1 calc R . . B 2
H20F H 0.407254 -0.130685 0.420590 0.082 Uiso 0.38 1 calc R . . B 2
O10 O 0.09429(8) 0.28003(19) 0.63196(11) 0.0421(6) Uani 1 1 d . . . . .
O11 O 0.10081(9) 0.27687(19) 0.53277(11) 0.0436(6) Uani 1 1 d . . . . .
C21 C 0.07452(12) 0.2848(3) 0.57877(15) 0.0436(8) Uani 1 1 d . U . . .
C22A C 0.0162(3) 0.2814(6) 0.5744(4) 0.049(2) Uani 0.5 1 d D U . C 1
C23A C 0.0028(4) 0.3747(7) 0.5933(8) 0.087(4) Uani 0.5 1 d D U . C 1
H23A H 0.021358 0.419993 0.570422 0.131 Uiso 0.5 1 calc R . . C 1
H23B H -0.032641 0.384238 0.584758 0.131 Uiso 0.5 1 calc R . . C 1
H23C H 0.010534 0.382115 0.637320 0.131 Uiso 0.5 1 calc R . . C 1
C24A C 0.0016(5) 0.2619(15) 0.5099(7) 0.091(5) Uani 0.5 1 d D U . C 1
H24A H 0.016378 0.307831 0.483422 0.136 Uiso 0.5 1 calc R . . C 1
H24B H 0.013057 0.200201 0.498991 0.136 Uiso 0.5 1 calc R . . C 1
H24C H -0.034402 0.264639 0.504263 0.136 Uiso 0.5 1 calc R . . C 1
C25A C -0.0090(3) 0.2071(7) 0.6051(7) 0.084(3) Uani 0.5 1 d D U . C 1
H25A H 0.002161 0.147531 0.589779 0.127 Uiso 0.5 1 calc R . . C 1
H25B H -0.001499 0.210869 0.649444 0.127 Uiso 0.5 1 calc R . . C 1
H25C H -0.044674 0.212992 0.596882 0.127 Uiso 0.5 1 calc R . . C 1
C22B C 0.0222(3) 0.3258(6) 0.5668(4) 0.0373(16) Uani 0.5 1 d D U . C 2
C23B C -0.0024(4) 0.3418(9) 0.6291(5) 0.071(3) Uani 0.5 1 d D U . C 2
H23D H -0.001159 0.284616 0.653035 0.107 Uiso 0.5 1 calc R . . C 2
H23E H 0.015313 0.390578 0.652067 0.107 Uiso 0.5 1 calc R . . C 2
H23F H -0.036864 0.360303 0.621213 0.107 Uiso 0.5 1 calc R . . C 2
C24B C -0.0058(8) 0.2459(14) 0.5325(12) 0.134(10) Uani 0.5 1 d D U . C 2
H24D H -0.003470 0.189804 0.557512 0.201 Uiso 0.5 1 calc R . . C 2
H24E H -0.040520 0.262935 0.525327 0.201 Uiso 0.5 1 calc R . . C 2
H24F H 0.009003 0.234767 0.493112 0.201 Uiso 0.5 1 calc R . . C 2
C25B C 0.0199(3) 0.4160(6) 0.5298(5) 0.063(2) Uani 0.5 1 d D U . C 2
H25D H -0.014461 0.436438 0.524556 0.095 Uiso 0.5 1 calc R . . C 2
H25E H 0.039392 0.463436 0.551808 0.095 Uiso 0.5 1 calc R . . C 2
H25F H 0.033245 0.405552 0.489467 0.095 Uiso 0.5 1 calc R . . C 2
O12 O 0.19021(8) 0.33365(14) 0.70682(9) 0.0292(4) Uani 1 1 d . . . . .
O13 O 0.17831(9) 0.18373(15) 0.70495(9) 0.0327(5) Uani 1 1 d . . . . .
C26 C 0.18209(11) 0.2589(2) 0.73414(13) 0.0255(6) Uani 1 1 d . . . . .
C27A C 0.1714(3) 0.2739(5) 0.8016(3) 0.0254(15) Uiso 0.5 1 d . . . D 1
C28 C 0.21814(13) 0.3169(3) 0.83454(14) 0.0414(8) Uani 1 1 d . . . . .
H28A H 0.246712 0.277415 0.828123 0.062 Uiso 0.5 1 calc R . . D 1
H28B H 0.223985 0.378355 0.817611 0.062 Uiso 0.5 1 calc R . . D 1
H28C H 0.213121 0.322078 0.878578 0.062 Uiso 0.5 1 calc R . . D 1
H28D H 0.212245 0.378674 0.817436 0.062 Uiso 0.5 1 calc R . . D 2
H28E H 0.214672 0.318578 0.879018 0.062 Uiso 0.5 1 calc R . . D 2
H28F H 0.251540 0.296827 0.825841 0.062 Uiso 0.5 1 calc R . . D 2
C29A C 0.1243(3) 0.3273(5) 0.8075(3) 0.0359(14) Uiso 0.5 1 d . . . D 1
H29A H 0.118211 0.336031 0.851014 0.054 Uiso 0.5 1 calc R . . D 1
H29B H 0.127261 0.387541 0.787686 0.054 Uiso 0.5 1 calc R . . D 1
H29C H 0.096831 0.293000 0.787645 0.054 Uiso 0.5 1 calc R . . D 1
C30A C 0.1671(3) 0.1774(5) 0.8307(3) 0.0356(14) Uiso 0.5 1 d . . . D 1
H30A H 0.198056 0.143605 0.826499 0.053 Uiso 0.5 1 calc R . . D 1
H30B H 0.160674 0.183803 0.874303 0.053 Uiso 0.5 1 calc R . . D 1
H30C H 0.140013 0.143416 0.809828 0.053 Uiso 0.5 1 calc R . . D 1
C27B C 0.1803(2) 0.2489(4) 0.8052(3) 0.0188(13) Uiso 0.5 1 d . . . D 2
C29B C 0.1297(3) 0.2862(5) 0.8194(3) 0.0360(14) Uiso 0.5 1 d . . . D 2
H29D H 0.126430 0.349638 0.804227 0.054 Uiso 0.5 1 calc R . . D 2
H29E H 0.104116 0.247585 0.799319 0.054 Uiso 0.5 1 calc R . . D 2
H29F H 0.126088 0.285472 0.863873 0.054 Uiso 0.5 1 calc R . . D 2
C30B C 0.1860(3) 0.1506(4) 0.8284(3) 0.0307(13) Uiso 0.5 1 d . . . D 2
H30D H 0.218704 0.127294 0.819049 0.046 Uiso 0.5 1 calc R . . D 2
H30E H 0.182554 0.149530 0.872911 0.046 Uiso 0.5 1 calc R . . D 2
H30F H 0.160583 0.111643 0.808357 0.046 Uiso 0.5 1 calc R . . D 2
N31A N 0.5087(3) 0.4682(6) 0.6863(4) 0.082(3) Uani 0.5 1 d . U . E 1
C31A C 0.5394(3) 0.5181(6) 0.6963(4) 0.0498(18) Uani 0.5 1 d . U . E 1
C32A C 0.5817(4) 0.5804(7) 0.7112(6) 0.051(2) Uani 0.5 1 d . U . E 1
H32A H 0.586114 0.622607 0.676806 0.077 Uiso 0.5 1 calc GR . . E 1
H32B H 0.611723 0.543637 0.718504 0.077 Uiso 0.5 1 calc GR . . E 1
H32C H 0.575263 0.616043 0.748098 0.077 Uiso 0.5 1 calc GR . . E 1
N31B N 0.4753(4) 0.5627(9) 0.6540(5) 0.104(4) Uani 0.5 1 d . U . F 2
C31B C 0.5125(4) 0.5841(8) 0.6777(5) 0.072(3) Uani 0.5 1 d . U . F 2
C32B C 0.5627(4) 0.6124(7) 0.7093(6) 0.051(2) Uani 0.5 1 d . U . F 2
H32D H 0.589475 0.580741 0.689367 0.077 Uiso 0.5 1 calc GR . . F 2
H32E H 0.563224 0.595021 0.752767 0.077 Uiso 0.5 1 calc GR . . F 2
H32F H 0.567049 0.679258 0.705843 0.077 Uiso 0.5 1 calc GR . . F 2
C41 C 0.500000 0.2476(6) 0.750000 0.114(3) Uani 1 2 d S TU P H .
H41 H 0.499999 0.313129 0.750000 0.136 Uiso 1 2 calc RS T P . .
C42 C 0.51349(17) 0.1993(5) 0.6993(4) 0.103(2) Uani 1 1 d . U . . .
H42 H 0.522844 0.231772 0.663914 0.123 Uiso 0.5 1 calc R . . G 1
C43 C 0.51360(15) 0.1042(4) 0.6992(3) 0.0724(14) Uani 1 1 d . U . . .
H43 H 0.523114 0.071686 0.663925 0.087 Uiso 1 1 calc R . . . .
C44 C 0.500000 0.0565(5) 0.750000 0.0610(15) Uani 1 2 d S TU P . .
H44 H 0.500002 -0.009070 0.750001 0.073 Uiso 1 2 calc RS T P . .
C45 C 0.5262(4) 0.2621(11) 0.6569(8) 0.137(6) Uani 0.5 1 d . U . H 2
H45A H 0.536128 0.230031 0.619912 0.205 Uiso 0.5 1 calc R . . H 2
H45B H 0.498002 0.302178 0.646516 0.205 Uiso 0.5 1 calc R . . H 2
H45C H 0.553818 0.299445 0.673587 0.205 Uiso 0.5 1 calc R . . H 2
O51B O 0.3984(4) -0.0556(8) 0.7911(5) 0.136(4) Uiso 0.5 1 d . . . I 2

loop_
_atom_site_aniso_label
_atom_site_aniso_U_11
_atom_site_aniso_U_22
_atom_site_aniso_U_33
_atom_site_aniso_U_23
_atom_site_aniso_U_13
_atom_site_aniso_U_12
Tb1 0.02158(7) 0.02537(7) 0.01293(7) -0.00294(4) 0.00164(5) -0.00306(5)
Mn1 0.02081(19) 0.01484(18) 0.01689(18) -0.00018(13) 0.00246(14) -0.00067(14)
Mn2 0.0194(2) 0.0480(3) 0.0149(2) 0.00329(17) -0.00235(15) -0.00270(18)
O1 0.0185(9) 0.0163(8) 0.0144(8) 0.0008(6) -0.0014(7) -0.0011(6)
N1A 0.021(3) 0.024(3) 0.017(2) 0.0011(19) -0.0050(19) 0.002(2)
C1A 0.032(3) 0.032(3) 0.015(3) -0.001(2) -0.010(2) 0.001(2)
C2A 0.031(5) 0.034(4) 0.020(3) -0.004(3) -0.006(3) 0.003(4)
N2A 0.023(3) 0.029(3) 0.018(3) -0.001(2) 0.000(2) -0.001(2)
N1B 0.029(2) 0.029(3) 0.019(2) 0.0013(19) -0.0033(18) 0.0011(19)
C1B 0.035(4) 0.047(5) 0.012(3) 0.005(3) -0.007(2) -0.001(4)
C2B 0.028(3) 0.039(3) 0.018(2) -0.002(2) -0.009(2) 0.002(2)
N2B 0.017(2) 0.036(3) 0.015(2) -0.003(2) -0.0019(18) -0.002(2)
C3 0.0393(18) 0.061(2) 0.0329(17) 0.0285(16) -0.0159(14) -0.0184(16)
C4 0.0269(14) 0.0356(16) 0.0227(14) 0.0144(11) -0.0035(11) -0.0014(12)
O2 0.0225(9) 0.0279(10) 0.0163(9) 0.0072(7) -0.0007(7) -0.0001(7)
C5A 0.026(3) 0.025(3) 0.023(3) 0.005(2) -0.004(3) 0.003(2)
C6A 0.022(3) 0.030(3) 0.023(3) 0.010(2) 0.002(2) 0.004(2)
O3A 0.027(2) 0.031(2) 0.013(2) -0.0053(17) -0.0098(17) 0.0055(17)
C5B 0.038(3) 0.033(3) 0.025(3) 0.006(2) -0.001(2) 0.004(2)
C6B 0.036(4) 0.032(3) 0.027(4) 0.000(3) -0.006(3) 0.006(3)
O3B 0.031(2) 0.039(2) 0.026(2) 0.0080(19) 0.0057(18) 0.0104(18)
C7 0.0249(15) 0.059(2) 0.0270(15) -0.0251(14) -0.0059(12) 0.0073(13)
C8 0.0276(14) 0.0365(16) 0.0224(14) -0.0150(12) -0.0009(11) -0.0065(12)
O4 0.0242(9) 0.0290(10) 0.0172(9) -0.0077(7) -0.0014(7) -0.0053(8)
C9A 0.035(4) 0.039(4) 0.032(3) -0.010(3) 0.002(3) -0.008(3)
C10A 0.045(6) 0.033(4) 0.029(4) 0.002(3) -0.009(4) -0.012(4)
O5A 0.036(3) 0.043(4) 0.027(3) -0.010(2) 0.011(3) -0.012(3)
C9B 0.023(3) 0.036(3) 0.019(3) -0.008(3) -0.002(2) -0.003(2)
C10B 0.019(3) 0.047(4) 0.032(3) -0.026(3) -0.002(3) 0.001(3)
O5B 0.023(2) 0.027(2) 0.013(2) 0.0004(15) -0.0078(16) -0.0026(17)
O6 0.0410(12) 0.0219(10) 0.0346(11) -0.0067(8) 0.0164(9) -0.0104(9)
O7 0.0245(10) 0.0304(10) 0.0219(9) -0.0060(8) 0.0006(7) -0.0025(8)
C11 0.0225(13) 0.0203(12) 0.0196(12) 0.0029(9) -0.0028(10) 0.0000(10)
C12 0.0273(14) 0.0229(14) 0.0353(16) 0.0009(11) 0.0059(12) -0.0047(11)
C13 0.0459(19) 0.0262(15) 0.048(2) -0.0088(14) 0.0075(15) -0.0113(13)
C14 0.0284(17) 0.0358(18) 0.075(3) 0.0012(17) 0.0091(17) -0.0068(13)
C15 0.058(2) 0.0318(17) 0.047(2) 0.0156(15) 0.0065(17) -0.0050(16)
O8 0.0467(13) 0.0198(10) 0.0406(12) 0.0059(9) 0.0234(10) 0.0081(9)
O9 0.0233(10) 0.0360(11) 0.0190(9) 0.0011(8) 0.0004(7) 0.0022(8)
C16 0.0251(13) 0.0251(13) 0.0188(12) -0.0052(10) -0.0051(10) 0.0009(10)
C17 0.0493(19) 0.0309(16) 0.0289(15) -0.0089(12) -0.0066(14) 0.0191(14)
C18A 0.049(4) 0.029(3) 0.094(5) -0.014(3) -0.044(4) 0.016(3)
C19A 0.052(3) 0.021(2) 0.075(4) -0.002(3) -0.007(3) -0.001(2)
C20A 0.208(11) 0.028(3) 0.052(4) -0.006(3) 0.067(5) 0.028(5)
O10 0.0293(12) 0.0646(16) 0.0318(12) -0.0055(11) -0.0036(9) -0.0010(11)
O11 0.0352(13) 0.0668(17) 0.0286(12) -0.0106(11) 0.0012(10) 0.0075(11)
C21 0.0249(15) 0.075(3) 0.0307(17) -0.0121(16) 0.0036(13) 0.0111(16)
C22A 0.020(3) 0.048(5) 0.077(6) -0.002(4) -0.005(3) -0.005(4)
C23A 0.031(5) 0.063(6) 0.168(13) -0.031(7) 0.012(7) 0.014(4)
C24A 0.016(5) 0.164(16) 0.091(7) -0.026(7) -0.026(5) 0.011(6)
C25A 0.031(4) 0.077(6) 0.148(10) 0.013(7) 0.028(6) -0.003(4)
C22B 0.014(3) 0.047(4) 0.051(4) -0.010(3) 0.003(3) -0.009(3)
C23B 0.044(5) 0.080(8) 0.093(7) -0.008(5) 0.043(5) 0.002(5)
C24B 0.056(10) 0.098(10) 0.24(2) -0.101(15) -0.033(13) -0.008(8)
C25B 0.036(4) 0.071(5) 0.083(6) 0.013(5) 0.009(4) 0.021(4)
O12 0.0407(12) 0.0268(10) 0.0198(9) -0.0033(8) -0.0018(8) -0.0008(9)
O13 0.0500(13) 0.0305(11) 0.0178(9) -0.0016(8) 0.0046(9) -0.0122(10)
C26 0.0233(13) 0.0358(15) 0.0173(13) -0.0040(10) 0.0011(10) -0.0042(11)
C28 0.049(2) 0.056(2) 0.0190(14) -0.0080(14) 0.0018(13) -0.0197(17)
N31A 0.061(5) 0.081(6) 0.102(7) 0.014(5) -0.016(5) -0.038(4)
C31A 0.046(4) 0.057(5) 0.046(4) 0.007(4) 0.000(3) -0.014(3)
C32A 0.060(6) 0.051(6) 0.043(3) -0.001(4) 0.007(4) -0.017(3)
N31B 0.091(6) 0.142(10) 0.081(7) -0.026(6) 0.009(5) -0.058(7)
C31B 0.074(6) 0.084(7) 0.060(6) -0.014(5) 0.016(4) -0.035(5)
C32B 0.060(6) 0.051(6) 0.043(3) -0.001(4) 0.007(4) -0.017(3)
C41 0.028(4) 0.063(5) 0.246(11) 0.000 -0.043(5) 0.000
C42 0.030(2) 0.094(4) 0.180(7) 0.063(4) -0.032(3) -0.010(2)
C43 0.032(2) 0.093(3) 0.090(4) 0.017(3) -0.016(2) 0.001(2)
C44 0.036(3) 0.062(4) 0.083(4) 0.000 -0.015(3) 0.000
C45 0.044(6) 0.159(12) 0.202(13) 0.112(11) -0.054(7) -0.033(7)

loop_
_atom_type_symbol
_atom_type_description
_atom_type_scat_dispersion_real
_atom_type_scat_dispersion_imag
_atom_type_scat_source
C C 0.0033 0.0016 'International Tables Vol C Tables 4.2.6.8 and 6.1.1.4'
H H 0.0000 0.0000 'International Tables Vol C Tables 4.2.6.8 and 6.1.1.4'
Mn Mn 0.3368 0.7283 'International Tables Vol C Tables 4.2.6.8 and 6.1.1.4'
N N 0.0061 0.0033 'International Tables Vol C Tables 4.2.6.8 and 6.1.1.4'
O O 0.0106 0.0060 'International Tables Vol C Tables 4.2.6.8 and 6.1.1.4'
Tb Tb -0.1723 4.1537 'International Tables Vol C Tables 4.2.6.8 and 6.1.1.4'

loop_
_geom_angle_atom_site_label_1
_geom_angle_atom_site_label_2
_geom_angle_atom_site_label_3
_geom_angle
_geom_angle_site_symmetry_1
_geom_angle_site_symmetry_3
O1 Tb1 O2 72.23(6) 7_556 .
O1 Tb1 O4 72.09(6) 7_556 .
O1 Tb1 O7 81.96(6) 7_556 .
O1 Tb1 O9 83.14(6) 7_556 7_556
O1 Tb1 O10 121.92(7) 7_556 .
O1 Tb1 O12 148.88(6) 7_556 .
O1 Tb1 O13 147.41(7) 7_556 .
O2 Tb1 O4 66.13(7) . .
O2 Tb1 O10 146.94(8) . .
O7 Tb1 O2 74.02(6) . .
O7 Tb1 O4 137.30(6) . .
O7 Tb1 O9 138.06(7) . 7_556
O7 Tb1 O10 78.60(8) . .
O7 Tb1 O12 127.63(7) . .
O7 Tb1 O13 75.78(7) . .
O9 Tb1 O2 136.43(6) 7_556 .
O9 Tb1 O4 72.39(7) 7_556 .
O9 Tb1 O10 76.63(8) 7_556 .
O9 Tb1 O12 79.27(7) 7_556 .
O9 Tb1 O13 129.10(7) 7_556 .
O10 Tb1 O4 144.03(8) . .
O12 Tb1 O2 104.04(7) . .
O12 Tb1 O4 78.19(7) . .
O12 Tb1 O10 78.52(7) . .
O12 Tb1 O13 53.34(7) . .
O13 Tb1 O2 78.88(7) . .
O13 Tb1 O4 109.63(7) . .
O13 Tb1 O10 76.73(8) . .
O1 Mn1 O1 81.53(8) . 7_556
O1 Mn1 O2 87.40(7) 7_556 .
O1 Mn1 O2 88.82(7) . .
O1 Mn1 O4 87.52(7) . 7_556
O1 Mn1 O4 88.57(7) 7_556 7_556
O1 Mn1 O6 178.45(8) . .
O1 Mn1 O6 97.05(8) 7_556 .
O1 Mn1 O8 97.12(8) . .
O1 Mn1 O8 178.05(8) 7_556 .
O2 Mn1 O4 174.91(8) . 7_556
O6 Mn1 O2 90.50(8) . .
O6 Mn1 O4 93.08(8) . 7_556
O8 Mn1 O2 93.99(8) . .
O8 Mn1 O4 89.96(8) . 7_556
O8 Mn1 O6 84.31(9) . .
O1 Mn2 N1A 134.17(13) . .
O1 Mn2 N2A 150.00(15) . .
O1 Mn2 N1B 149.77(13) . .
O1 Mn2 N2B 135.87(14) . .
O1 Mn2 O3A 75.60(11) . .
O1 Mn2 O5B 77.71(11) . .
N1A Mn2 O3A 68.98(16) . .
N2A Mn2 N1A 75.69(19) . .
N2A Mn2 O3A 123.23(17) . .
N1B Mn2 N2B 74.35(18) . .
N1B Mn2 O5B 123.84(15) . .
O2 Mn2 O1 80.05(6) . .
O2 Mn2 N1A 76.41(12) . .
O2 Mn2 N2A 116.40(16) . .
O2 Mn2 N1B 77.67(12) . .
O2 Mn2 N2B 127.62(13) . .
O2 Mn2 O3A 96.89(12) . .
O2 Mn2 O5B 157.64(11) . .
O3B Mn2 O1 91.40(13) . .
O3B Mn2 N1B 76.33(17) . .
O3B Mn2 N2B 107.46(18) . .
O3B Mn2 O2 107.65(14) . .
O3B Mn2 O4 169.85(12) . .
O3B Mn2 O5B 75.26(17) . .
O4 Mn2 O1 80.13(6) . .
O4 Mn2 N1A 129.98(14) . .
O4 Mn2 N2A 79.88(15) . .
O4 Mn2 N1B 113.77(14) . .
O4 Mn2 N2B 75.62(13) . .
O4 Mn2 O2 76.57(7) . .
O4 Mn2 O3A 155.63(11) . .
O4 Mn2 O5A 109.48(18) . .
O4 Mn2 O5B 97.30(12) . .
O5A Mn2 O1 89.42(16) . .
O5A Mn2 N1A 106.3(2) . .
O5A Mn2 N2A 76.5(2) . .
O5A Mn2 O2 166.89(16) . .
O5A Mn2 O3A 72.75(19) . .
O5B Mn2 N2B 69.62(16) . .
Mn1 O1 Tb1 103.86(7) . 7_556
Mn1 O1 Tb1 103.66(7) 7_556 7_556
Mn1 O1 Mn1 98.46(8) . 7_556
Mn1 O1 Mn2 96.97(7) . .
Mn1 O1 Mn2 96.87(7) 7_556 .
Mn2 O1 Tb1 148.01(8) . 7_556
C1A N1A Mn2 107.4(4) . .
C1A N1A C3 107.7(4) . .
C1A N1A C5A 107.7(5) . .
C3 N1A Mn2 100.4(3) . .
C5A N1A Mn2 113.6(4) . .
C5A N1A C3 119.3(5) . .
N1A C1A H1AA 109.2 . .
N1A C1A H1AB 109.2 . .
N1A C1A C2A 112.1(6) . .
H1AA C1A H1AB 107.9 . .
C2A C1A H1AA 109.2 . .
C2A C1A H1AB 109.2 . .
C1A C2A H2AA 108.7 . .
C1A C2A H2AB 108.7 . .
H2AA C2A H2AB 107.6 . .
N2A C2A C1A 114.1(7) . .
N2A C2A H2AA 108.7 . .
N2A C2A H2AB 108.7 . .
C2A N2A Mn2 110.9(5) . .
C2A N2A C7 117.6(6) . .
C2A N2A C9A 109.1(6) . .
C7 N2A Mn2 104.2(3) . .
C9A N2A Mn2 107.1(4) . .
C9A N2A C7 107.5(5) . .
C1B N1B Mn2 111.4(4) . .
C1B N1B C3 118.0(5) . .
C3 N1B Mn2 105.9(3) . .
C5B N1B Mn2 105.9(3) . .
C5B N1B C1B 109.6(5) . .
C5B N1B C3 105.1(4) . .
N1B C1B H1BA 109.2 . .
N1B C1B H1BB 109.2 . .
N1B C1B C2B 112.1(6) . .
H1BA C1B H1BB 107.9 . .
C2B C1B H1BA 109.2 . .
C2B C1B H1BB 109.2 . .
C1B C2B H2BA 109.2 . .
C1B C2B H2BB 109.2 . .
H2BA C2B H2BB 107.9 . .
N2B C2B C1B 112.1(5) . .
N2B C2B H2BA 109.2 . .
N2B C2B H2BB 109.2 . .
C2B N2B Mn2 108.6(4) . .
C2B N2B C9B 108.7(5) . .
C7 N2B Mn2 102.5(3) . .
C7 N2B C2B 106.5(4) . .
C7 N2B C9B 117.5(5) . .
C9B N2B Mn2 112.5(3) . .
N1A C3 H3AA 110.8 . .
N1A C3 H3AB 110.8 . .
N1B C3 H3BC 107.7 . .
N1B C3 H3BD 107.7 . .
N1B C3 C4 118.6(3) . .
H3AA C3 H3AB 108.9 . .
H3BC C3 H3BD 107.1 . .
C4 C3 N1A 104.6(3) . .
C4 C3 H3AA 110.8 . .
C4 C3 H3AB 110.8 . .
C4 C3 H3BC 107.7 . .
C4 C3 H3BD 107.7 . .
C3 C4 H4A 109.7 . .
C3 C4 H4B 109.7 . .
H4A C4 H4B 108.2 . .
O2 C4 C3 110.0(3) . .
O2 C4 H4A 109.7 . .
O2 C4 H4B 109.7 . .
Mn1 O2 Tb1 92.35(6) . .
Mn2 O2 Tb1 108.63(8) . .
Mn2 O2 Mn1 92.30(7) . .
C4 O2 Tb1 124.44(16) . .
C4 O2 Mn1 119.45(17) . .
C4 O2 Mn2 113.65(15) . .
N1A C5A H5AA 109.5 . .
N1A C5A H5AB 109.5 . .
N1A C5A C6A 110.8(5) . .
H5AA C5A H5AB 108.1 . .
C6A C5A H5AA 109.5 . .
C6A C5A H5AB 109.5 . .
C5A C6A H6AA 110.8 . .
C5A C6A H6AB 110.8 . .
H6AA C6A H6AB 108.9 . .
O3A C6A C5A 104.9(5) . .
O3A C6A H6AA 110.8 . .
O3A C6A H6AB 110.8 . .
Mn2 O3A H3A 125.7 . .
C6A O3A Mn2 108.6(4) . .
C6A O3A H3A 125.7 . .
N1B C5B H5BA 108.9 . .
N1B C5B H5BB 108.9 . .
N1B C5B C6B 113.5(5) . .
H5BA C5B H5BB 107.7 . .
C6B C5B H5BA 108.9 . .
C6B C5B H5BB 108.9 . .
C5B C6B H6BA 110.3 . .
C5B C6B H6BB 110.3 . .
H6BA C6B H6BB 108.6 . .
O3B C6B C5B 107.0(5) . .
O3B C6B H6BA 110.3 . .
O3B C6B H6BB 110.3 . .
Mn2 O3B H3B 122.5 . .
C6B O3B Mn2 114.9(4) . .
C6B O3B H3B 122.5 . .
N2A C7 H7AA 107.9 . .
N2A C7 H7AB 107.9 . .
N2B C7 H7BC 110.5 . .
N2B C7 H7BD 110.5 . .
N2B C7 C8 106.2(3) . .
H7AA C7 H7AB 107.2 . .
H7BC C7 H7BD 108.7 . .
C8 C7 N2A 117.5(3) . .
C8 C7 H7AA 107.9 . .
C8 C7 H7AB 107.9 . .
C8 C7 H7BC 110.5 . .
C8 C7 H7BD 110.5 . .
C7 C8 H8A 109.7 . .
C7 C8 H8B 109.7 . .
H8A C8 H8B 108.2 . .
O4 C8 C7 110.0(3) . .
O4 C8 H8A 109.7 . .
O4 C8 H8B 109.7 . .
Mn1 O4 Tb1 92.15(6) 7_556 .
Mn2 O4 Tb1 108.61(8) . .
Mn2 O4 Mn1 92.56(7) . 7_556
C8 O4 Tb1 124.17(16) . .
C8 O4 Mn1 119.92(17) . 7_556
C8 O4 Mn2 113.57(16) . .
N2A C9A H9AA 108.3 . .
N2A C9A H9AB 108.3 . .
N2A C9A C10A 115.9(6) . .
H9AA C9A H9AB 107.4 . .
C10A C9A H9AA 108.3 . .
C10A C9A H9AB 108.3 . .
C9A C10A H10A 109.9 . .
C9A C10A H10B 109.9 . .
H10A C10A H10B 108.3 . .
O5A C10A C9A 109.1(6) . .
O5A C10A H10A 109.9 . .
O5A C10A H10B 109.9 . .
Mn2 O5A H5A 122.7 . .
C10A O5A Mn2 114.6(5) . .
C10A O5A H5A 122.7 . .
N2B C9B H9BA 109.9 . .
N2B C9B H9BB 109.9 . .
N2B C9B C10B 108.9(5) . .
H9BA C9B H9BB 108.3 . .
C10B C9B H9BA 109.9 . .
C10B C9B H9BB 109.9 . .
C9B C10B H10C 111.2 . .
C9B C10B H10D 111.2 . .
H10C C10B H10D 109.1 . .
O5B C10B C9B 102.9(5) . .
O5B C10B H10C 111.2 . .
O5B C10B H10D 111.2 . .
Mn2 O5B H5B 125.8 . .
C10B O5B Mn2 108.4(4) . .
C10B O5B H5B 125.8 . .
C11 O6 Mn1 128.86(18) . .
C11 O7 Tb1 135.16(17) . .
O6 C11 C12 117.5(2) . .
O7 C11 O6 124.9(2) . .
O7 C11 C12 117.6(2) . .
C13 C12 C11 111.7(2) . .
C13 C12 C14 109.8(3) . .
C13 C12 C15 109.3(3) . .
C14 C12 C11 109.0(2) . .
C14 C12 C15 110.4(3) . .
C15 C12 C11 106.7(2) . .
C12 C13 H13A 109.5 . .
C12 C13 H13B 109.5 . .
C12 C13 H13C 109.5 . .
H13A C13 H13B 109.5 . .
H13A C13 H13C 109.5 . .
H13B C13 H13C 109.5 . .
C12 C14 H14A 109.5 . .
C12 C14 H14B 109.5 . .
C12 C14 H14C 109.5 . .
H14A C14 H14B 109.5 . .
H14A C14 H14C 109.5 . .
H14B C14 H14C 109.5 . .
C12 C15 H15A 109.5 . .
C12 C15 H15B 109.5 . .
C12 C15 H15C 109.5 . .
H15A C15 H15B 109.5 . .
H15A C15 H15C 109.5 . .
H15B C15 H15C 109.5 . .
C16 O8 Mn1 128.06(19) . .
C16 O9 Tb1 134.43(18) . 7_556
O8 C16 C17 115.7(3) . .
O9 C16 O8 125.0(3) . .
O9 C16 C17 119.3(3) . .
C16 C17 C19A 106.1(3) . .
C16 C17 C20B 102.2(5) . .
C18A C17 C16 111.5(3) . .
C18A C17 C19A 100.1(5) . .
C20A C17 C16 112.9(4) . .
C20A C17 C18A 119.8(6) . .
C20A C17 C19A 104.5(5) . .
C18B C17 C16 111.6(5) . .
C18B C17 C19B 118.3(8) . .
C18B C17 C20B 104.8(7) . .
C19B C17 C16 110.5(5) . .
C19B C17 C20B 108.0(7) . .
C17 C18A H18A 109.5 . .
C17 C18A H18B 109.5 . .
C17 C18A H18C 109.5 . .
H18A C18A H18B 109.5 . .
H18A C18A H18C 109.5 . .
H18B C18A H18C 109.5 . .
C17 C19A H19A 109.5 . .
C17 C19A H19B 109.5 . .
C17 C19A H19C 109.5 . .
H19A C19A H19B 109.5 . .
H19A C19A H19C 109.5 . .
H19B C19A H19C 109.5 . .
C17 C20A H20A 109.5 . .
C17 C20A H20B 109.5 . .
C17 C20A H20C 109.5 . .
H20A C20A H20B 109.5 . .
H20A C20A H20C 109.5 . .
H20B C20A H20C 109.5 . .
C17 C18B H18D 109.5 . .
C17 C18B H18E 109.5 . .
C17 C18B H18F 109.5 . .
H18D C18B H18E 109.5 . .
H18D C18B H18F 109.5 . .
H18E C18B H18F 109.5 . .
C17 C19B H19D 109.5 . .
C17 C19B H19E 109.5 . .
C17 C19B H19F 109.5 . .
H19D C19B H19E 109.5 . .
H19D C19B H19F 109.5 . .
H19E C19B H19F 109.5 . .
C17 C20B H20D 109.5 . .
C17 C20B H20E 109.5 . .
C17 C20B H20F 109.5 . .
H20D C20B H20E 109.5 . .
H20D C20B H20F 109.5 . .
H20E C20B H20F 109.5 . .
C21 O10 Tb1 99.2(2) . .
C21 O11 Tb1 90.6(2) . .
O10 C21 Tb1 55.84(17) . .
O10 C21 O11 119.7(3) . .
O10 C21 C22A 115.8(4) . .
O10 C21 C22B 121.6(4) . .
O11 C21 Tb1 63.92(17) . .
O11 C21 C22A 123.4(4) . .
O11 C21 C22B 116.7(4) . .
C22A C21 Tb1 168.6(4) . .
C22B C21 Tb1 163.8(4) . .
C23A C22A C21 102.5(6) . .
C23A C22A C24A 112.8(12) . .
C24A C22A C21 106.7(8) . .
C25A C22A C21 119.1(7) . .
C25A C22A C23A 115.0(10) . .
C25A C22A C24A 100.8(11) . .
C22A C23A H23A 109.5 . .
C22A C23A H23B 109.5 . .
C22A C23A H23C 109.5 . .
H23A C23A H23B 109.5 . .
H23A C23A H23C 109.5 . .
H23B C23A H23C 109.5 . .
C22A C24A H24A 109.5 . .
C22A C24A H24B 109.5 . .
C22A C24A H24C 109.5 . .
H24A C24A H24B 109.5 . .
H24A C24A H24C 109.5 . .
H24B C24A H24C 109.5 . .
C22A C25A H25A 109.5 . .
C22A C25A H25B 109.5 . .
C22A C25A H25C 109.5 . .
H25A C25A H25B 109.5 . .
H25A C25A H25C 109.5 . .
H25B C25A H25C 109.5 . .
C21 C22B C23B 109.7(7) . .
C21 C22B C24B 102.6(10) . .
C24B C22B C23B 108.1(12) . .
C25B C22B C21 115.3(5) . .
C25B C22B C23B 108.8(8) . .
C25B C22B C24B 112.0(12) . .
C22B C23B H23D 109.5 . .
C22B C23B H23E 109.5 . .
C22B C23B H23F 109.5 . .
H23D C23B H23E 109.5 . .
H23D C23B H23F 109.5 . .
H23E C23B H23F 109.5 . .
C22B C24B H24D 109.5 . .
C22B C24B H24E 109.5 . .
C22B C24B H24F 109.5 . .
H24D C24B H24E 109.5 . .
H24D C24B H24F 109.5 . .
H24E C24B H24F 109.5 . .
C22B C25B H25D 109.5 . .
C22B C25B H25E 109.5 . .
C22B C25B H25F 109.5 . .
H25D C25B H25E 109.5 . .
H25D C25B H25F 109.5 . .
H25E C25B H25F 109.5 . .
C26 O12 Tb1 93.03(16) . .
C26 O13 Tb1 92.22(17) . .
O12 C26 Tb1 60.28(14) . .
O12 C26 O13 121.0(3) . .
O12 C26 C27A 112.2(3) . .
O12 C26 C27B 124.3(3) . .
O13 C26 Tb1 61.03(14) . .
O13 C26 C27A 126.4(4) . .
O13 C26 C27B 114.5(3) . .
C27A C26 Tb1 165.2(3) . .
C27B C26 Tb1 175.2(3) . .
C26 C27A C28 108.1(4) . .
C26 C27A C30A 106.7(5) . .
C29A C27A C26 110.9(5) . .
C29A C27A C28 115.6(5) . .
C29A C27A C30A 110.6(6) . .
C30A C27A C28 104.4(5) . .
C27A C28 H28A 109.5 . .
C27A C28 H28B 109.5 . .
C27A C28 H28C 109.5 . .
H28A C28 H28B 109.5 . .
H28A C28 H28C 109.5 . .
H28B C28 H28C 109.5 . .
H28D C28 H28E 109.5 . .
H28D C28 H28F 109.5 . .
H28E C28 H28F 109.5 . .
C27B C28 H28D 109.5 . .
C27B C28 H28E 109.5 . .
C27B C28 H28F 109.5 . .
C27A C29A H29A 109.5 . .
C27A C29A H29B 109.5 . .
C27A C29A H29C 109.5 . .
H29A C29A H29B 109.5 . .
H29A C29A H29C 109.5 . .
H29B C29A H29C 109.5 . .
C27A C30A H30A 109.5 . .
C27A C30A H30B 109.5 . .
C27A C30A H30C 109.5 . .
H30A C30A H30B 109.5 . .
H30A C30A H30C 109.5 . .
H30B C30A H30C 109.5 . .
C28 C27B C26 107.6(4) . .
C29B C27B C26 103.9(5) . .
C29B C27B C28 106.1(5) . .
C30B C27B C26 114.3(5) . .
C30B C27B C28 114.0(5) . .
C30B C27B C29B 110.1(5) . .
C27B C29B H29D 109.5 . .
C27B C29B H29E 109.5 . .
C27B C29B H29F 109.5 . .
H29D C29B H29E 109.5 . .
H29D C29B H29F 109.5 . .
H29E C29B H29F 109.5 . .
C27B C30B H30D 109.5 . .
C27B C30B H30E 109.5 . .
C27B C30B H30F 109.5 . .
H30D C30B H30E 109.5 . .
H30D C30B H30F 109.5 . .
H30E C30B H30F 109.5 . .
N31A C31A C32A 176.9(11) . .
C31A C32A H32A 109.5 . .
C31A C32A H32B 109.5 . .
C31A C32A H32C 109.5 . .
H32A C32A H32B 109.5 . .
H32A C32A H32C 109.5 . .
H32B C32A H32C 109.5 . .
N31B C31B C32B 179.6(14) . .
C31B C32B H32D 109.5 . .
C31B C32B H32E 109.5 . .
C31B C32B H32F 109.5 . .
H32D C32B H32E 109.5 . .
H32D C32B H32F 109.5 . .
H32E C32B H32F 109.5 . .
C42 C41 H41 120.7 2_656 .
C42 C41 H41 120.7 . .
C42 C41 C42 118.7(9) 2_656 .
C41 C42 H42 119.6 . .
C41 C42 C43 120.8(7) . .
C43 C42 H42 119.6 . .
C45 C42 C41 107.1(10) . .
C45 C42 C43 132.1(12) . .
C42 C43 H43 119.9 . .
C44 C43 C42 120.2(7) . .
C44 C43 H43 119.9 . .
C43 C44 C43 119.4(7) 2_656 .
C43 C44 H44 120.3 2_656 .
C43 C44 H44 120.3 . .
C42 C45 H45A 109.5 . .
C42 C45 H45B 109.5 . .
C42 C45 H45C 109.5 . .
H45A C45 H45B 109.5 . .
H45A C45 H45C 109.5 . .
H45B C45 H45C 109.5 . .

loop_
_geom_bond_atom_site_label_1
_geom_bond_atom_site_label_2
_geom_bond_distance
_geom_bond_site_symmetry_2
Tb1 O1 2.3596(18) 7_556
Tb1 O2 2.4604(19) .
Tb1 O4 2.4732(19) .
Tb1 O7 2.374(2) .
Tb1 O9 2.382(2) 7_556
Tb1 O10 2.468(2) .
Tb1 O12 2.4395(19) .
Tb1 O13 2.456(2) .
Mn1 O1 1.9057(17) 7_556
Mn1 O1 1.9055(17) .
Mn1 O2 2.1965(18) .
Mn1 O4 2.1970(18) 7_556
Mn1 O6 1.976(2) .
Mn1 O8 1.974(2) .
Mn2 O1 2.2942(18) .
Mn2 N1A 2.435(5) .
Mn2 N2A 2.334(6) .
Mn2 N1B 2.364(5) .
Mn2 N2B 2.433(6) .
Mn2 O2 2.1788(19) .
Mn2 O3A 2.492(5) .
Mn2 O3B 2.130(4) .
Mn2 O4 2.166(2) .
Mn2 O5A 2.178(6) .
Mn2 O5B 2.416(5) .
N1A C1A 1.487(7) .
N1A C3 1.556(6) .
N1A C5A 1.488(7) .
C1A H1AA 0.9900 .
C1A H1AB 0.9900 .
C1A C2A 1.504(10) .
C2A H2AA 0.9900 .
C2A H2AB 0.9900 .
C2A N2A 1.475(9) .
N2A C7 1.551(6) .
N2A C9A 1.481(8) .
N1B C1B 1.484(9) .
N1B C3 1.486(5) .
N1B C5B 1.480(7) .
C1B H1BA 0.9900 .
C1B H1BB 0.9900 .
C1B C2B 1.504(8) .
C2B H2BA 0.9900 .
C2B H2BB 0.9900 .
C2B N2B 1.473(7) .
N2B C7 1.469(6) .
N2B C9B 1.479(7) .
C3 H3AA 0.9900 .
C3 H3AB 0.9900 .
C3 H3BC 0.9900 .
C3 H3BD 0.9900 .
C3 C4 1.521(4) .
C4 H4A 0.9900 .
C4 H4B 0.9900 .
C4 O2 1.426(3) .
C5A H5AA 0.9900 .
C5A H5AB 0.9900 .
C5A C6A 1.520(8) .
C6A H6AA 0.9900 .
C6A H6AB 0.9900 .
C6A O3A 1.437(7) .
O3A H3A 0.9500 .
C5B H5BA 0.9900 .
C5B H5BB 0.9900 .
C5B C6B 1.502(8) .
C6B H6BA 0.9900 .
C6B H6BB 0.9900 .
C6B O3B 1.436(8) .
O3B H3B 0.9500 .
C7 H7AA 0.9900 .
C7 H7AB 0.9900 .
C7 H7BC 0.9900 .
C7 H7BD 0.9900 .
C7 C8 1.523(4) .
C8 H8A 0.9900 .
C8 H8B 0.9900 .
C8 O4 1.427(3) .
C9A H9AA 0.9900 .
C9A H9AB 0.9900 .
C9A C10A 1.493(10) .
C10A H10A 0.9900 .
C10A H10B 0.9900 .
C10A O5A 1.414(9) .
O5A H5A 0.9500 .
C9B H9BA 0.9900 .
C9B H9BB 0.9900 .
C9B C10B 1.545(7) .
C10B H10C 0.9900 .
C10B H10D 0.9900 .
C10B O5B 1.444(7) .
O5B H5B 0.9500 .
O6 C11 1.266(3) .
O7 C11 1.247(3) .
C11 C12 1.538(4) .
C12 C13 1.521(4) .
C12 C14 1.536(4) .
C12 C15 1.537(4) .
C13 H13A 0.9800 .
C13 H13B 0.9800 .
C13 H13C 0.9800 .
C14 H14A 0.9800 .
C14 H14B 0.9800 .
C14 H14C 0.9800 .
C15 H15A 0.9800 .
C15 H15B 0.9800 .
C15 H15C 0.9800 .
O8 C16 1.269(3) .
O9 C16 1.242(3) .
C16 C17 1.535(4) .
C17 C18A 1.515(7) .
C17 C19A 1.665(7) .
C17 C20A 1.444(7) .
C17 C18B 1.389(12) .
C17 C19B 1.426(12) .
C17 C20B 1.697(11) .
C18A H18A 0.9800 .
C18A H18B 0.9800 .
C18A H18C 0.9800 .
C19A H19A 0.9800 .
C19A H19B 0.9800 .
C19A H19C 0.9800 .
C20A H20A 0.9800 .
C20A H20B 0.9800 .
C20A H20C 0.9800 .
C18B H18D 0.9800 .
C18B H18E 0.9800 .
C18B H18F 0.9800 .
C19B H19D 0.9800 .
C19B H19E 0.9800 .
C19B H19F 0.9800 .
C20B H20D 0.9800 .
C20B H20E 0.9800 .
C20B H20F 0.9800 .
O10 C21 1.257(4) .
O11 C21 1.265(4) .
C21 C22A 1.582(9) .
C21 C22B 1.551(8) .
C22A C23A 1.465(11) .
C22A C24A 1.471(13) .
C22A C25A 1.458(11) .
C23A H23A 0.9800 .
C23A H23B 0.9800 .
C23A H23C 0.9800 .
C24A H24A 0.9800 .
C24A H24B 0.9800 .
C24A H24C 0.9800 .
C25A H25A 0.9800 .
C25A H25B 0.9800 .
C25A H25C 0.9800 .
C22B C23B 1.561(10) .
C22B C24B 1.555(12) .
C22B C25B 1.536(10) .
C23B H23D 0.9800 .
C23B H23E 0.9800 .
C23B H23F 0.9800 .
C24B H24D 0.9800 .
C24B H24E 0.9800 .
C24B H24F 0.9800 .
C25B H25D 0.9800 .
C25B H25E 0.9800 .
C25B H25F 0.9800 .
O12 C26 1.262(3) .
O13 C26 1.264(3) .
C26 C27A 1.531(7) .
C26 C27B 1.561(6) .
C27A C28 1.559(7) .
C27A C29A 1.504(10) .
C27A C30A 1.543(10) .
C28 H28A 0.9800 .
C28 H28B 0.9800 .
C28 H28C 0.9800 .
C28 H28D 0.9800 .
C28 H28E 0.9800 .
C28 H28F 0.9800 .
C28 C27B 1.541(6) .
C29A H29A 0.9800 .
C29A H29B 0.9800 .
C29A H29C 0.9800 .
C30A H30A 0.9800 .
C30A H30B 0.9800 .
C30A H30C 0.9800 .
C27B C29B 1.523(9) .
C27B C30B 1.517(9) .
C29B H29D 0.9800 .
C29B H29E 0.9800 .
C29B H29F 0.9800 .
C30B H30D 0.9800 .
C30B H30E 0.9800 .
C30B H30F 0.9800 .
N31A C31A 1.118(10) .
C31A C32A 1.485(13) .
C32A H32A 0.9800 .
C32A H32B 0.9800 .
C32A H32C 0.9800 .
N31B C31B 1.155(13) .
C31B C32B 1.552(15) .
C32B H32D 0.9800 .
C32B H32E 0.9800 .
C32B H32F 0.9800 .
C41 H41 0.9500 .
C41 C42 1.374(9) .
C41 C42 1.374(9) 2_656
C42 H42 0.9500 .
C42 C43 1.378(8) .
C42 C45 1.355(14) .
C43 H43 0.9500 .
C43 C44 1.372(6) .
C44 H44 0.9500 .
C45 H45A 0.9800 .
C45 H45B 0.9800 .
C45 H45C 0.9800 .

loop_
_geom_hbond_atom_site_label_D
_geom_hbond_atom_site_label_H
_geom_hbond_atom_site_label_A
_geom_hbond_distance_DH
_geom_hbond_distance_HA
_geom_hbond_distance_DA
_geom_hbond_angle_DHA
_geom_hbond_site_symmetry_A
_geom_hbond_publ_flag
O3A H3A O9 0.95 2.21 3.110(5) 157.1 . yes
O3B H3B O11 0.95 2.05 2.807(5) 135.2 7_556 yes
O5A H5A O11 0.95 1.98 2.753(6) 137.5 7_556 yes
O5B H5B O7 0.95 2.22 3.121(5) 156.8 7_556 yes
